data_4132537
loop_
_publ_author_name
'Zhang, Wei'
'Waddell, Peter M.'
'Tiedemann, Margaret A.'
'Padilla, Christian E.'
'Mei, Jiajun'
'Chen, Liye'
'Carrow, Brad P.'

_publ_section_title
;
 Electron-Rich Metal Cations Enable Synthesis of High Molecular Weight,
 Linear Functional Polyethylenes.
;
_journal_issue 28
_journal_name_full 'Journal of the American Chemical Society'
_journal_page_first 8841
_journal_page_last 8850
_journal_paper_doi 10.1021/jacs.8b04712
_journal_volume 140
_journal_year 2018
_chemical_formula_moiety 'C23 H24 Cl O4 P Pd'
_chemical_formula_sum 'C23 H24 Cl O4 P Pd'
_chemical_formula_weight 537.24
_space_group_crystal_system triclinic
_space_group_IT_number 2
_space_group_name_Hall '-P 1'
_space_group_name_H-M_alt 'P -1'
_symmetry_Int_Tables_number 2
_atom_sites_solution_primary direct
_audit_creation_date 2015-03-18
_audit_creation_method
;
Olex2 1.2
(compiled 2015.01.26 svn.r3150 for OlexSys, GUI svn.r4998)
;
_cell_angle_alpha 104.785(1)
_cell_angle_beta 100.092(1)
_cell_angle_gamma 106.757(1)
_cell_formula_units_Z 2
_cell_length_a 8.9395(3)
_cell_length_b 9.5963(4)
_cell_length_c 14.4751(6)
_cell_measurement_reflns_used 9714
_cell_measurement_temperature 100.0
_cell_measurement_theta_max 27.15
_cell_measurement_theta_min 2.340
_cell_volume 1107.37(8)
_computing_cell_refinement 'SAINT v8.34A (Bruker, 2013)'
_computing_data_reduction 'SAINT v8.34A (Bruker, 2013)'
_computing_molecular_graphics 'Olex2 (Dolomanov et al., 2009)'
_computing_publication_material 'Olex2 (Dolomanov et al., 2009)'
_computing_structure_refinement 'olex2.refine (Bourhis et al., 2015)'
_computing_structure_solution 'SIR2004 (Burla et al., 2007)'
_diffrn_ambient_temperature 100.0
_diffrn_measured_fraction_theta_full 0.9988
_diffrn_measured_fraction_theta_max 0.9988
_diffrn_measurement_device_type 'Bruker APEX-II CCD'
_diffrn_measurement_method '\f and \w scans'
_diffrn_radiation_type 'Mo K\a'
_diffrn_radiation_wavelength 0.71073
_diffrn_reflns_av_R_equivalents 0.0214
_diffrn_reflns_av_unetI/netI 0.0120
_diffrn_reflns_limit_h_max 11
_diffrn_reflns_limit_h_min -11
_diffrn_reflns_limit_k_max 12
_diffrn_reflns_limit_k_min -12
_diffrn_reflns_limit_l_max 18
_diffrn_reflns_limit_l_min -18
_diffrn_reflns_number 33201
_diffrn_reflns_theta_full 27.1674
_diffrn_reflns_theta_max 27.17
_diffrn_reflns_theta_min 2.34
_diffrn_standards_number 0
_exptl_absorpt_coefficient_mu 1.058
_exptl_absorpt_correction_T_max 0.7455
_exptl_absorpt_correction_T_min 0.7099
_exptl_absorpt_correction_type multi-scan
_exptl_absorpt_process_details
;
SADABS-2014/5 (Bruker,2014/5) was used for absorption correction.
wR2(int) was 0.0484 before and 0.0335 after correction.
The Ratio of minimum to maximum transmission is 0.9522.
The \l/2 correction factor is 0.00150.
;
_exptl_crystal_colour white
_exptl_crystal_colour_primary white
_exptl_crystal_density_diffrn 1.6022
_exptl_crystal_description columnar
_exptl_crystal_F_000 536.7455
_exptl_crystal_size_max 0.224
_exptl_crystal_size_mid 0.179
_exptl_crystal_size_min 0.178
_refine_diff_density_max 0.8397
_refine_diff_density_min -0.3645
_refine_diff_density_rms 0.0810
_refine_ls_d_res_high 0.7783
_refine_ls_d_res_low 8.7029
_refine_ls_goodness_of_fit_ref 1.0497
_refine_ls_hydrogen_treatment mixed
_refine_ls_matrix_type full
_refine_ls_number_constraints 36
_refine_ls_number_parameters 273
_refine_ls_number_reflns 4916
_refine_ls_number_restraints 2
_refine_ls_restrained_S_all 1.0495
_refine_ls_R_factor_all 0.0192
_refine_ls_R_factor_gt 0.0187
_refine_ls_shift/su_max 0.0001
_refine_ls_shift/su_mean 0.0000
_refine_ls_structure_factor_coef Fsqd
_refine_ls_weighting_details 'w=1/[\s^2^(Fo^2^)+(0.0324P)^2^+1.0919P] where P=(Fo^2^+2Fc^2^)/3'
_refine_ls_weighting_scheme calc
_refine_ls_wR_factor_gt 0.0568
_refine_ls_wR_factor_ref 0.0581
_reflns_Friedel_coverage 0.0
_reflns_limit_h_max 11
_reflns_limit_h_min -11
_reflns_limit_k_max 11
_reflns_limit_k_min -12
_reflns_limit_l_max 18
_reflns_limit_l_min 0
_reflns_number_gt 4806
_reflns_number_total 4916
_reflns_threshold_expression I>=2u(I)
_cod_data_source_file ja8b04712_si_002.cif
_cod_data_source_block mo_CEP11_0m
_cod_database_code 4132537
_olex2_refinement_description
;
1. Fixed Uiso
 At 1.2 times of:
  All C(H) groups
 At 1.5 times of:
  All C(H,H,H) groups
2.a Aromatic/amide H refined with riding coordinates:
 C14(H14), C13(H13), C12(H12), C11(H11), C5(H5), C6(H6), C7(H7), C8(H8),
 C21(H21), C20(H20), C19(H19), C18(H18)
2.b Idealised Me refined as rotating group:
 C16(H16a,H16b,H16c), C2(H2a,H2b,H2c), C23(H23a,H23b,H23c)
;

loop_
_space_group_symop_id
_space_group_symop_operation_xyz
1 x,y,z
2 -x,-y,-z

loop_
_atom_site_label
_atom_site_type_symbol
_atom_site_fract_x
_atom_site_fract_y
_atom_site_fract_z
_atom_site_U_iso_or_equiv
_atom_site_adp_type
_atom_site_occupancy
_atom_site_refinement_flags_posn
Pd1 Pd 0.925933(13) 0.761577(12) 0.728111(8) 0.01154(5) Uani 1.000000 D
Cl1 Cl 1.08656(5) 0.94696(4) 0.67104(3) 0.01712(9) Uani 1.000000 .
P1 P 0.75869(5) 0.58642(4) 0.77231(3) 0.01139(8) Uani 1.000000 .
O1 O 0.70896(14) 0.82956(14) 0.69223(9) 0.0163(2) Uani 1.000000 .
O3 O 0.47295(14) 0.45674(14) 0.84551(9) 0.0189(2) Uani 1.000000 .
O2 O 0.45039(15) 0.81305(15) 0.65192(12) 0.0253(3) Uani 1.000000 .
O4 O 0.84134(16) 0.35103(14) 0.64077(9) 0.0212(3) Uani 1.000000 .
C10 C 0.6950(2) 0.68068(19) 0.87629(12) 0.0138(3) Uani 1.000000 .
C15 C 0.5484(2) 0.60891(19) 0.89634(12) 0.0161(3) Uani 1.000000 .
C16 C 0.3040(2) 0.3885(2) 0.83752(15) 0.0243(4) Uani 1.000000 .
H16a H 0.2900(3) 0.3843(17) 0.9025(3) 0.0364(6) Uiso 1.000000 GR
H16b H 0.2451(4) 0.4505(10) 0.8147(11) 0.0364(6) Uiso 1.000000 GR
H16c H 0.2614(5) 0.2841(7) 0.7899(9) 0.0364(6) Uiso 1.000000 GR
C14 C 0.4915(2) 0.6931(2) 0.96627(14) 0.0225(4) Uani 1.000000 .
H14 H 0.3899(2) 0.6463(2) 0.97725(14) 0.0270(4) Uiso 1.000000 R
C13 C 0.5839(3) 0.8460(2) 1.02000(15) 0.0273(4) Uani 1.000000 .
H13 H 0.5453(3) 0.9028(2) 1.06820(15) 0.0327(5) Uiso 1.000000 R
C12 C 0.7320(2) 0.9169(2) 1.00429(14) 0.0248(4) Uani 1.000000 .
H12 H 0.7959(2) 1.0205(2) 1.04268(14) 0.0298(5) Uiso 1.000000 R
C11 C 0.7852(2) 0.83438(19) 0.93184(13) 0.0187(3) Uani 1.000000 .
H11 H 0.8849(2) 0.88327(19) 0.91967(13) 0.0225(4) Uiso 1.000000 R
C9 C 0.56897(19) 0.49357(18) 0.67279(12) 0.0141(3) Uani 1.000000 .
C4 C 0.4926(2) 0.58067(19) 0.63174(12) 0.0153(3) Uani 1.000000 .
C3 C 0.5643(2) 0.75110(19) 0.66205(13) 0.0164(3) Uani 1.000000 .
C2 C 0.5054(2) 0.9788(2) 0.6770(2) 0.0342(5) Uani 1.000000 .
H2a H 0.5798(17) 1.0264(2) 0.7438(6) 0.0513(8) Uiso 1.000000 GR
H2b H 0.5618(19) 1.0094(3) 0.6291(8) 0.0513(8) Uiso 1.000000 GR
H2c H 0.4119(3) 1.0129(3) 0.6749(13) 0.0513(8) Uiso 1.000000 GR
C5 C 0.3431(2) 0.5072(2) 0.55975(13) 0.0194(3) Uani 1.000000 .
H5 H 0.2910(2) 0.5667(2) 0.53251(13) 0.0233(4) Uiso 1.000000 R
C6 C 0.2709(2) 0.3490(2) 0.52803(13) 0.0218(4) Uani 1.000000 .
H6 H 0.1703(2) 0.3000(2) 0.47840(13) 0.0262(4) Uiso 1.000000 R
C7 C 0.3450(2) 0.2622(2) 0.56855(13) 0.0227(4) Uani 1.000000 .
H7 H 0.2950(2) 0.1535(2) 0.54718(13) 0.0272(4) Uiso 1.000000 R
C8 C 0.4924(2) 0.3341(2) 0.64054(13) 0.0193(3) Uani 1.000000 .
H8 H 0.5422(2) 0.2736(2) 0.66836(13) 0.0231(4) Uiso 1.000000 R
C17 C 0.81260(19) 0.43189(18) 0.80159(12) 0.0147(3) Uani 1.000000 .
C22 C 0.8562(2) 0.33106(19) 0.73130(13) 0.0165(3) Uani 1.000000 .
C23 C 0.8759(3) 0.2451(3) 0.56548(15) 0.0302(4) Uani 1.000000 .
H23a H 0.9876(7) 0.2495(14) 0.5881(5) 0.0452(6) Uiso 1.000000 GR
H23b H 0.8009(14) 0.1407(4) 0.5522(9) 0.0452(6) Uiso 1.000000 GR
H23c H 0.863(2) 0.2727(12) 0.5046(4) 0.0452(6) Uiso 1.000000 GR
C21 C 0.9070(2) 0.21747(19) 0.75507(14) 0.0203(3) Uani 1.000000 .
H21 H 0.9355(2) 0.14895(19) 0.70730(14) 0.0243(4) Uiso 1.000000 R
C20 C 0.9155(2) 0.2051(2) 0.84893(15) 0.0233(4) Uani 1.000000 .
H20 H 0.9513(2) 0.1281(2) 0.86530(15) 0.0279(4) Uiso 1.000000 R
C19 C 0.8731(2) 0.3026(2) 0.91923(14) 0.0225(4) Uani 1.000000 .
H19 H 0.8781(2) 0.2920(2) 0.98307(14) 0.0270(4) Uiso 1.000000 R
C18 C 0.8227(2) 0.41667(19) 0.89535(13) 0.0176(3) Uani 1.000000 .
H18 H 0.7950(2) 0.48498(19) 0.94374(13) 0.0212(4) Uiso 1.000000 R
C1 C 1.1155(2) 0.6974(2) 0.76977(14) 0.0197(3) Uani 1.000000 D
H1a H 1.15314(5) 0.66042(5) 0.71159(5) 0.0452(6) Uiso 1.000000 GR
H1b H 1.20369(8) 0.78610(5) 0.81907(8) 0.0452(6) Uiso 1.000000 GR
H1c H 1.08227(12) 0.61540(10) 0.79830(5) 0.0452(6) Uiso 1.000000 GR

loop_
_atom_site_aniso_label
_atom_site_aniso_U_11
_atom_site_aniso_U_22
_atom_site_aniso_U_33
_atom_site_aniso_U_12
_atom_site_aniso_U_13
_atom_site_aniso_U_23
Pd1 0.00905(7) 0.01069(7) 0.01390(7) 0.00314(5) 0.00319(5) 0.00264(5)
Cl1 0.01335(18) 0.01332(17) 0.0250(2) 0.00348(14) 0.00871(15) 0.00565(15)
P1 0.01061(18) 0.01003(18) 0.01260(18) 0.00347(14) 0.00278(14) 0.00254(14)
O1 0.0115(5) 0.0148(5) 0.0227(6) 0.0047(4) 0.0043(5) 0.0066(5)
O3 0.0141(6) 0.0168(6) 0.0243(6) 0.0028(5) 0.0073(5) 0.0058(5)
O2 0.0119(6) 0.0176(6) 0.0484(8) 0.0060(5) 0.0069(6) 0.0137(6)
O4 0.0271(7) 0.0198(6) 0.0191(6) 0.0123(5) 0.0100(5) 0.0031(5)
C10 0.0142(7) 0.0149(7) 0.0136(7) 0.0072(6) 0.0039(6) 0.0044(6)
C15 0.0156(8) 0.0167(8) 0.0179(8) 0.0069(6) 0.0048(6) 0.0074(6)
C16 0.0133(8) 0.0233(9) 0.0339(10) 0.0027(7) 0.0055(7) 0.0103(8)
C14 0.0222(9) 0.0256(9) 0.0265(9) 0.0118(7) 0.0135(7) 0.0112(7)
C13 0.0375(11) 0.0261(9) 0.0260(9) 0.0185(8) 0.0175(8) 0.0068(8)
C12 0.0315(10) 0.0169(8) 0.0231(9) 0.0084(7) 0.0078(8) 0.0014(7)
C11 0.0187(8) 0.0159(8) 0.0197(8) 0.0045(6) 0.0053(7) 0.0043(6)
C9 0.0125(7) 0.0143(7) 0.0134(7) 0.0026(6) 0.0041(6) 0.0031(6)
C4 0.0126(7) 0.0168(8) 0.0156(7) 0.0031(6) 0.0050(6) 0.0053(6)
C3 0.0132(7) 0.0188(8) 0.0206(8) 0.0068(6) 0.0061(6) 0.0097(6)
C2 0.0172(9) 0.0187(9) 0.0695(16) 0.0086(7) 0.0103(9) 0.0173(10)
C5 0.0138(8) 0.0256(9) 0.0181(8) 0.0048(7) 0.0029(6) 0.0094(7)
C6 0.0135(8) 0.0285(9) 0.0148(8) -0.0009(7) 0.0018(6) 0.0036(7)
C7 0.0213(9) 0.0159(8) 0.0212(8) -0.0015(7) 0.0042(7) 0.0004(7)
C8 0.0193(8) 0.0147(8) 0.0204(8) 0.0035(6) 0.0039(7) 0.0040(6)
C17 0.0122(7) 0.0125(7) 0.0194(8) 0.0045(6) 0.0038(6) 0.0048(6)
C22 0.0120(7) 0.0137(7) 0.0218(8) 0.0033(6) 0.0044(6) 0.0040(6)
C23 0.0345(11) 0.0341(11) 0.0266(10) 0.0210(9) 0.0148(8) 0.0030(8)
C21 0.0131(8) 0.0134(7) 0.0316(9) 0.0049(6) 0.0049(7) 0.0031(7)
C20 0.0157(8) 0.0163(8) 0.0375(10) 0.0060(7) 0.0023(7) 0.0112(7)
C19 0.0194(8) 0.0226(9) 0.0267(9) 0.0062(7) 0.0032(7) 0.0133(7)
C18 0.0154(8) 0.0171(8) 0.0206(8) 0.0053(6) 0.0044(6) 0.0070(6)
C1 0.0120(7) 0.0218(8) 0.0272(9) 0.0092(6) 0.0039(7) 0.0084(7)

loop_
_atom_type_symbol
_atom_type_scat_dispersion_real
_atom_type_scat_dispersion_imag
_atom_type_scat_Cromer_Mann_a1
_atom_type_scat_Cromer_Mann_a2
_atom_type_scat_Cromer_Mann_a3
_atom_type_scat_Cromer_Mann_a4
_atom_type_scat_Cromer_Mann_b1
_atom_type_scat_Cromer_Mann_b2
_atom_type_scat_Cromer_Mann_b3
_atom_type_scat_Cromer_Mann_b4
_atom_type_scat_Cromer_Mann_c
_atom_type_scat_source
_atom_type_scat_dispersion_source
C 0.00347 0.00161 2.31000 1.02000 1.58860 0.86500 20.84390 10.20750 0.56870 51.65120 0.215599998832 'International Tables Volume C Table 6.1.1.4 (pp. 500-502)' 'Henke, Gullikson and Davis, At. Data and Nucl. Data Tables, 1993, 54, 2'
Cl 0.14873 0.16029 11.46040 7.19640 6.25560 1.64550 0.01040 1.16620 18.51940 47.77840 -9.55739974976 'International Tables Volume C Table 6.1.1.4 (pp. 500-502)' 'Henke, Gullikson and Davis, At. Data and Nucl. Data Tables, 1993, 54, 2'
H 0.00000 0.00000 0.49300 0.32291 0.14019 0.04081 10.51090 26.12570 3.14236 57.79970 0.0030380000826 'International Tables Volume C Table 6.1.1.4 (pp. 500-502)' 'Henke, Gullikson and Davis, At. Data and Nucl. Data Tables, 1993, 54, 2'
O 0.01158 0.00611 3.04850 2.28680 1.54630 0.86700 13.27710 5.70110 0.32390 32.90890 0.250800013542 'International Tables Volume C Table 6.1.1.4 (pp. 500-502)' 'Henke, Gullikson and Davis, At. Data and Nucl. Data Tables, 1993, 54, 2'
P 0.10434 0.09671 6.43450 4.17910 1.78000 1.49080 1.90670 27.15700 0.52600 68.16450 1.11489999294 'International Tables Volume C Table 6.1.1.4 (pp. 500-502)' 'Henke, Gullikson and Davis, At. Data and Nucl. Data Tables, 1993, 54, 2'
Pd -0.98845 1.01473 19.33190 15.50170 5.29537 0.60584 0.69866 7.98929 25.20520 76.89860 5.26593017578 'International Tables Volume C Table 6.1.1.4 (pp. 500-502)' 'Henke, Gullikson and Davis, At. Data and Nucl. Data Tables, 1993, 54, 2'

loop_
_geom_angle_atom_site_label_1
_geom_angle_atom_site_label_2
_geom_angle_atom_site_label_3
_geom_angle
P1 Pd1 Cl1 175.417(14)
O1 Pd1 Cl1 92.68(3)
O1 Pd1 P1 83.46(3)
C1 Pd1 Cl1 91.02(6)
C1 Pd1 P1 92.95(6)
C1 Pd1 O1 175.47(6)
C10 P1 Pd1 109.79(5)
C9 P1 Pd1 107.87(5)
C9 P1 C10 102.71(7)
C17 P1 Pd1 121.93(5)
C17 P1 C10 106.96(8)
C17 P1 C9 105.91(7)
C3 O1 Pd1 130.27(11)
C16 O3 C15 118.33(14)
C2 O2 C3 116.53(14)
C23 O4 C22 117.36(14)
C15 C10 P1 122.02(12)
C11 C10 P1 119.00(13)
C11 C10 C15 118.65(15)
C10 C15 O3 115.85(14)
C14 C15 O3 124.02(15)
C14 C15 C10 120.11(16)
H16a C16 O3 109.5
H16b C16 O3 109.5
H16b C16 H16a 109.5
H16c C16 O3 109.5
H16c C16 H16a 109.5
H16c C16 H16b 109.5
H14 C14 C15 120.16(10)
C13 C14 C15 119.67(17)
C13 C14 H14 120.16(11)
H13 C13 C14 119.48(11)
C12 C13 C14 121.03(17)
C12 C13 H13 119.48(11)
H12 C12 C13 120.47(11)
C11 C12 C13 119.06(17)
C11 C12 H12 120.47(11)
C12 C11 C10 121.36(16)
H11 C11 C10 119.32(10)
H11 C11 C12 119.32(11)
C4 C9 P1 121.11(12)
C8 C9 P1 120.31(13)
C8 C9 C4 118.47(15)
C3 C4 C9 122.26(15)
C5 C4 C9 119.90(15)
C5 C4 C3 117.84(15)
O2 C3 O1 122.03(15)
C4 C3 O1 126.66(15)
C4 C3 O2 111.31(14)
H2a C2 O2 109.5
H2b C2 O2 109.5
H2b C2 H2a 109.5
H2c C2 O2 109.5
H2c C2 H2a 109.5
H2c C2 H2b 109.5
H5 C5 C4 119.72(10)
C6 C5 C4 120.56(16)
C6 C5 H5 119.72(10)
H6 C6 C5 120.04(10)
C7 C6 C5 119.91(16)
C7 C6 H6 120.04(10)
H7 C7 C6 120.02(10)
C8 C7 C6 119.95(16)
C8 C7 H7 120.02(11)
C7 C8 C9 121.19(17)
H8 C8 C9 119.40(10)
H8 C8 C7 119.40(11)
C22 C17 P1 119.92(13)
C18 C17 P1 121.16(13)
C18 C17 C22 118.77(15)
C17 C22 O4 115.69(14)
C21 C22 O4 123.88(16)
C21 C22 C17 120.41(16)
H23a C23 O4 109.5
H23b C23 O4 109.5
H23b C23 H23a 109.5
H23c C23 O4 109.5
H23c C23 H23a 109.5
H23c C23 H23b 109.5
H21 C21 C22 120.27(11)
C20 C21 C22 119.46(17)
C20 C21 H21 120.27(10)
H20 C20 C21 119.39(10)
C19 C20 C21 121.23(16)
C19 C20 H20 119.39(11)
H19 C19 C20 120.39(11)
C18 C19 C20 119.21(17)
C18 C19 H19 120.39(11)
C19 C18 C17 120.92(16)
H18 C18 C17 119.54(10)
H18 C18 C19 119.54(11)

loop_
_geom_bond_atom_site_label_1
_geom_bond_atom_site_label_2
_geom_bond_distance
Pd1 Cl1 2.3669(4)
Pd1 P1 2.2147(4)
Pd1 O1 2.2377(12)
Pd1 C1 2.0120(16)
P1 C10 1.8195(16)
P1 C9 1.8338(16)
P1 C17 1.8090(16)
O1 C3 1.226(2)
O3 C15 1.356(2)
O3 C16 1.433(2)
O2 C3 1.324(2)
O2 C2 1.448(2)
O4 C22 1.361(2)
O4 C23 1.432(2)
C10 C15 1.411(2)
C10 C11 1.398(2)
C15 C14 1.391(2)
C16 H16a 0.9800
C16 H16b 0.9800
C16 H16c 0.9800
C14 H14 0.9500
C14 C13 1.390(3)
C13 H13 0.9500
C13 C12 1.390(3)
C12 H12 0.9500
C12 C11 1.386(2)
C11 H11 0.9500
C9 C4 1.399(2)
C9 C8 1.396(2)
C4 C3 1.486(2)
C4 C5 1.401(2)
C2 H2a 0.9800
C2 H2b 0.9800
C2 H2c 0.9800
C5 H5 0.9500
C5 C6 1.381(3)
C6 H6 0.9500
C6 C7 1.381(3)
C7 H7 0.9500
C7 C8 1.388(2)
C8 H8 0.9500
C17 C22 1.406(2)
C17 C18 1.392(2)
C22 C21 1.391(2)
C23 H23a 0.9800
C23 H23b 0.9800
C23 H23c 0.9800
C21 H21 0.9500
C21 C20 1.385(3)
C20 H20 0.9500
C20 C19 1.382(3)
C19 H19 0.9500
C19 C18 1.394(2)
C18 H18 0.9500
C1 H1a 0.9800
C1 H1b 0.9800
C1 H1c 0.9800
